data_4078041
loop_
_publ_author_name
'Panda, Tarun K.'
'Kaneko, Hiroshi'
'Michel, Olaf'
'Pal, Kuntal'
'Tsurugi, Hayato'
'T\"ornroos, Karl W.'
'Anwander, Reiner'
'Mashima, Kazushi'

_publ_section_title
;
 Dianion and Monoanion Ligation of 1,4-Diaza-1,3-butadiene to Barium,
 Strontium, and Calcium
;
_journal_issue 8
_journal_name_full Organometallics
_journal_page_first 3178
_journal_paper_doi 10.1021/om300054h
_journal_volume 31
_journal_year 2012
_chemical_formula_sum 'C50 H84 Ca N2 O6'
_chemical_formula_weight 849.27
_chemical_name_common complex-5
_chemical_name_systematic
; 
 ? 
;
_space_group_IT_number 14
_symmetry_cell_setting monoclinic
_symmetry_space_group_name_Hall '-P 2yn'
_symmetry_space_group_name_H-M 'P 1 21/n 1'
_atom_sites_solution_hydrogens geom
_atom_sites_solution_primary direct
_atom_sites_solution_secondary difmap
_audit_creation_method SHELXL-97
_cell_angle_alpha 90.00
_cell_angle_beta 99.9010(10)
_cell_angle_gamma 90.00
_cell_formula_units_Z 4
_cell_length_a 9.9117(6)
_cell_length_b 30.9715(19)
_cell_length_c 16.2712(10)
_cell_measurement_reflns_used 9868
_cell_measurement_temperature 123(2)
_cell_measurement_theta_max 24.63
_cell_measurement_theta_min 2.34
_cell_volume 4920.5(5)
_computing_cell_refinement
;
Bruker (2008). SAINT, version 7.56A, Bruker AXS Inc., Madison,
Wisconsin, USA.
;
_computing_data_collection
;
Bruker (2008). APEX2, version 2008.5-0, Bruker AXS Inc., Madison,
Wisconsin, USA.
;
_computing_data_reduction
;
Bruker (2008). SAINT, version 7.56A, Bruker AXS Inc., Madison,
Wisconsin, USA.
;
_computing_molecular_graphics
;
Brandenburg, K. (2009). DIAMOND. Version 3.2c. Crystal Impact GbR, Bonn,
Germany.
;
_computing_publication_material
;
Bruker AXS (2008). SHELXTL. Version 2008/1. Bruker AXS Inc., Madison,
Wisconsin, USA.
;
_computing_structure_refinement
;
Sheldrick, G. M. (2008). Acta Crystallographica, A64, 112-122.
;
_computing_structure_solution
;
Sheldrick, G. M. (2008). Acta Crystallographica, A64, 112-122.
;
_diffrn_ambient_temperature 123(2)
_diffrn_measured_fraction_theta_full 0.998
_diffrn_measured_fraction_theta_max 0.998
_diffrn_measurement_device_type 'TXS Rotating Anode'
_diffrn_radiation_monochromator graphite
_diffrn_radiation_source 'fine-focus sealed tube'
_diffrn_radiation_type MoK\a
_diffrn_radiation_wavelength 0.71073
_diffrn_reflns_av_R_equivalents 0.0592
_diffrn_reflns_av_sigmaI/netI 0.0379
_diffrn_reflns_limit_h_max 11
_diffrn_reflns_limit_h_min -11
_diffrn_reflns_limit_k_max 36
_diffrn_reflns_limit_k_min -36
_diffrn_reflns_limit_l_max 19
_diffrn_reflns_limit_l_min -19
_diffrn_reflns_number 55303
_diffrn_reflns_theta_full 25.04
_diffrn_reflns_theta_max 25.04
_diffrn_reflns_theta_min 2.19
_exptl_absorpt_coefficient_mu 0.175
_exptl_absorpt_correction_T_max 0.9913
_exptl_absorpt_correction_T_min 0.8800
_exptl_absorpt_correction_type numerical
_exptl_crystal_colour orange
_exptl_crystal_density_diffrn 1.146
_exptl_crystal_density_method 'not measured'
_exptl_crystal_description lath
_exptl_crystal_F_000 1864
_exptl_crystal_size_max 0.75
_exptl_crystal_size_mid 0.20
_exptl_crystal_size_min 0.05
_refine_diff_density_max 0.746
_refine_diff_density_min -0.364
_refine_diff_density_rms 0.056
_refine_ls_extinction_method none
_refine_ls_goodness_of_fit_ref 1.083
_refine_ls_hydrogen_treatment constr
_refine_ls_matrix_type full
_refine_ls_number_parameters 536
_refine_ls_number_reflns 8703
_refine_ls_number_restraints 10
_refine_ls_restrained_S_all 1.085
_refine_ls_R_factor_all 0.0811
_refine_ls_R_factor_gt 0.0622
_refine_ls_shift/su_max 0.000
_refine_ls_shift/su_mean 0.000
_refine_ls_structure_factor_coef Fsqd
_refine_ls_weighting_details 'calc w=1/[\s^2^(Fo^2^)+(0.0681P)^2^+6.0304P] where P=(Fo^2^+2Fc^2^)/3'
_refine_ls_weighting_scheme calc
_refine_ls_wR_factor_gt 0.1588
_refine_ls_wR_factor_ref 0.1688
_reflns_number_gt 6786
_reflns_number_total 8703
_reflns_threshold_expression >2sigma(I)
_cod_data_source_file om300054h_si_002.cif
_cod_data_source_block complex-5
_cod_depositor_comments
;
The following automatic conversions were performed:

'_symmetry_cell_setting' value 'Monoclinic' changed to 'monoclinic'
according to /home/saulius/struct/CIF-dictionaries/cif_core.dic
dictionary named 'cif_core.dic' version 2.4.1 from 2010-06-29.

Automatic conversion script
Id: cif_fix_values 1715 2011-07-08 13:25:40Z adriana 
;
_cod_original_sg_symbol_H-M P2(1)/n
_cod_database_code 4078041

loop_
_symmetry_equiv_pos_as_xyz
'x, y, z'
'-x+1/2, y+1/2, -z+1/2'
'-x, -y, -z'
'x-1/2, -y-1/2, z-1/2'

loop_
_atom_site_label
_atom_site_type_symbol
_atom_site_fract_x
_atom_site_fract_y
_atom_site_fract_z
_atom_site_U_iso_or_equiv
_atom_site_adp_type
_atom_site_occupancy
_atom_site_symmetry_multiplicity
_atom_site_calc_flag
_atom_site_refinement_flags
_atom_site_disorder_assembly
_atom_site_disorder_group
Ca1 Ca 0.37220(5) 0.149046(18) 0.25158(3) 0.02418(16) Uani 1 1 d . . .
O1 O 0.3718(2) 0.19109(7) 0.37541(13) 0.0366(5) Uani 1 1 d . . .
O2 O 0.5068(2) 0.10218(7) 0.36114(14) 0.0431(6) Uani 1 1 d . . .
O3 O 0.59358(19) 0.18260(7) 0.24934(13) 0.0347(5) Uani 1 1 d . . .
O4 O 0.4610(2) 0.09815(7) 0.16338(13) 0.0363(5) Uani 1 1 d . . .
N1 N 0.2556(2) 0.19987(7) 0.15688(14) 0.0254(5) Uani 1 1 d . . .
N2 N 0.1500(2) 0.12116(7) 0.22882(14) 0.0257(5) Uani 1 1 d . . .
C1 C 0.1246(3) 0.19590(9) 0.17674(16) 0.0247(6) Uani 1 1 d . . .
H1 H 0.0661 0.2204 0.1692 0.030 Uiso 1 1 calc R . .
C2 C 0.0761(3) 0.15912(9) 0.20622(17) 0.0250(6) Uani 1 1 d . . .
H2 H -0.0176 0.1591 0.2121 0.030 Uiso 1 1 calc R . .
C3 C 0.2836(3) 0.23773(9) 0.11698(17) 0.0253(6) Uani 1 1 d . . .
C4 C 0.3397(3) 0.23368(9) 0.04175(17) 0.0280(6) Uani 1 1 d . . .
C5 C 0.3760(3) 0.27026(10) 0.00202(18) 0.0327(7) Uani 1 1 d . . .
H5 H 0.4172 0.2670 -0.0462 0.039 Uiso 1 1 calc R . .
C6 C 0.3543(3) 0.31159(10) 0.03037(19) 0.0340(7) Uani 1 1 d . . .
H6 H 0.3769 0.3363 0.0010 0.041 Uiso 1 1 calc R . .
C7 C 0.2990(3) 0.31579(10) 0.10225(19) 0.0325(7) Uani 1 1 d . . .
H7 H 0.2824 0.3439 0.1216 0.039 Uiso 1 1 calc R . .
C8 C 0.2669(3) 0.28016(9) 0.14736(17) 0.0272(6) Uani 1 1 d . . .
C9 C 0.3490(3) 0.18895(10) 0.00484(18) 0.0322(7) Uani 1 1 d . . .
H9 H 0.3710 0.1682 0.0523 0.039 Uiso 1 1 calc R . .
C10 C 0.2092(3) 0.17635(10) -0.0448(2) 0.0388(7) Uani 1 1 d . . .
H10A H 0.1404 0.1773 -0.0082 0.058 Uiso 1 1 calc R . .
H10B H 0.2140 0.1471 -0.0670 0.058 Uiso 1 1 calc R . .
H10C H 0.1837 0.1966 -0.0911 0.058 Uiso 1 1 calc R . .
C11 C 0.4596(3) 0.18409(11) -0.0495(2) 0.0413(8) Uani 1 1 d . . .
H11A H 0.5486 0.1926 -0.0174 0.062 Uiso 1 1 calc R . .
H11B H 0.4375 0.2027 -0.0988 0.062 Uiso 1 1 calc R . .
H11C H 0.4636 0.1539 -0.0673 0.062 Uiso 1 1 calc R . .
C12 C 0.2258(3) 0.28819(9) 0.23219(18) 0.0316(6) Uani 1 1 d . . .
H12 H 0.2240 0.2597 0.2608 0.038 Uiso 1 1 calc R . .
C13 C 0.3289(4) 0.31692(11) 0.2872(2) 0.0444(8) Uani 1 1 d . . .
H13A H 0.3053 0.3186 0.3432 0.067 Uiso 1 1 calc R . .
H13B H 0.3269 0.3459 0.2629 0.067 Uiso 1 1 calc R . .
H13C H 0.4210 0.3047 0.2909 0.067 Uiso 1 1 calc R . .
C14 C 0.0833(3) 0.30826(10) 0.2246(2) 0.0407(8) Uani 1 1 d . . .
H14A H 0.0614 0.3128 0.2805 0.061 Uiso 1 1 calc R . .
H14B H 0.0155 0.2888 0.1930 0.061 Uiso 1 1 calc R . .
H14C H 0.0817 0.3360 0.1956 0.061 Uiso 1 1 calc R . .
C15 C 0.0684(3) 0.08398(9) 0.21831(18) 0.0270(6) Uani 1 1 d . . .
C16 C -0.0059(3) 0.07170(9) 0.13926(19) 0.0308(6) Uani 1 1 d . . .
C17 C -0.0900(3) 0.03535(10) 0.1324(2) 0.0388(7) Uani 1 1 d . . .
H17 H -0.1407 0.0278 0.0794 0.047 Uiso 1 1 calc R . .
C18 C -0.1012(3) 0.01004(10) 0.2010(2) 0.0442(8) Uani 1 1 d . . .
H18 H -0.1596 -0.0145 0.1954 0.053 Uiso 1 1 calc R . .
C19 C -0.0266(3) 0.02094(10) 0.2775(2) 0.0414(8) Uani 1 1 d . . .
H19 H -0.0331 0.0034 0.3246 0.050 Uiso 1 1 calc R . .
C20 C 0.0582(3) 0.05716(9) 0.28762(19) 0.0309(6) Uani 1 1 d . . .
C21 C 0.0074(3) 0.09651(10) 0.06048(19) 0.0363(7) Uani 1 1 d . . .
H21 H 0.0862 0.1169 0.0744 0.044 Uiso 1 1 calc R . .
C22 C 0.0384(4) 0.06622(12) -0.0083(2) 0.0516(9) Uani 1 1 d . . .
H22A H 0.1210 0.0494 0.0126 0.077 Uiso 1 1 calc R . .
H22B H 0.0531 0.0833 -0.0567 0.077 Uiso 1 1 calc R . .
H22C H -0.0391 0.0466 -0.0247 0.077 Uiso 1 1 calc R . .
C23 C -0.1206(4) 0.12315(11) 0.0272(2) 0.0458(8) Uani 1 1 d . . .
H23A H -0.1405 0.1427 0.0710 0.069 Uiso 1 1 calc R . .
H23B H -0.1986 0.1037 0.0105 0.069 Uiso 1 1 calc R . .
H23C H -0.1047 0.1401 -0.0211 0.069 Uiso 1 1 calc R . .
C24 C 0.1272(3) 0.07096(10) 0.37447(19) 0.0343(7) Uani 1 1 d . . .
H24 H 0.2089 0.0888 0.3680 0.041 Uiso 1 1 calc R . .
C25 C 0.1774(5) 0.03376(12) 0.4330(2) 0.0586(10) Uani 1 1 d . . .
H25A H 0.2346 0.0144 0.4059 0.088 Uiso 1 1 calc R . .
H25B H 0.0986 0.0177 0.4462 0.088 Uiso 1 1 calc R . .
H25C H 0.2313 0.0452 0.4846 0.088 Uiso 1 1 calc R . .
C26 C 0.0306(4) 0.09972(12) 0.4131(2) 0.0470(8) Uani 1 1 d . . .
H26A H 0.0019 0.1242 0.3759 0.071 Uiso 1 1 calc R . .
H26B H 0.0777 0.1105 0.4671 0.071 Uiso 1 1 calc R . .
H26C H -0.0501 0.0830 0.4212 0.071 Uiso 1 1 calc R . .
C27 C 0.2504(3) 0.19239(12) 0.4124(2) 0.0417(8) Uani 1 1 d . . .
H27A H 0.2489 0.1680 0.4514 0.050 Uiso 1 1 calc R . .
H27B H 0.1673 0.1910 0.3689 0.050 Uiso 1 1 calc R . .
C28 C 0.2573(4) 0.23472(11) 0.4581(2) 0.0441(8) Uani 1 1 d . . .
H28A H 0.2071 0.2334 0.5056 0.053 Uiso 1 1 calc R . .
H28B H 0.2197 0.2585 0.4204 0.053 Uiso 1 1 calc R . .
C29 C 0.4093(4) 0.24005(12) 0.4876(2) 0.0464(8) Uani 1 1 d . . .
H29A H 0.4336 0.2708 0.4979 0.056 Uiso 1 1 calc R . .
H29B H 0.4402 0.2234 0.5393 0.056 Uiso 1 1 calc R . .
C30 C 0.4706(3) 0.22260(11) 0.4167(2) 0.0418(8) Uani 1 1 d . . .
H30A H 0.4850 0.2460 0.3777 0.050 Uiso 1 1 calc R . .
H30B H 0.5598 0.2086 0.4375 0.050 Uiso 1 1 calc R . .
C31 C 0.5881(6) 0.06622(15) 0.3431(3) 0.0831(16) Uani 1 1 d . . .
H31A H 0.6744 0.0764 0.3268 0.100 Uiso 1 1 calc R . .
H31B H 0.5374 0.0488 0.2969 0.100 Uiso 1 1 calc R . .
C32 C 0.6174(6) 0.04013(15) 0.4209(3) 0.0906(17) Uani 1 1 d . . .
H32A H 0.5439 0.0187 0.4233 0.109 Uiso 1 1 calc R . .
H32B H 0.7060 0.0248 0.4251 0.109 Uiso 1 1 calc R . .
C33 C 0.6221(6) 0.07263(16) 0.4868(3) 0.0829(15) Uani 1 1 d . . .
H33A H 0.7144 0.0857 0.5003 0.099 Uiso 1 1 calc R . .
H33B H 0.5981 0.0597 0.5380 0.099 Uiso 1 1 calc R . .
C34 C 0.5174(4) 0.10575(14) 0.4505(2) 0.0590(10) Uani 1 1 d . . .
H34A H 0.4280 0.0997 0.4675 0.071 Uiso 1 1 calc R . .
H34B H 0.5475 0.1351 0.4696 0.071 Uiso 1 1 calc R . .
C35 C 0.6021(3) 0.21569(11) 0.1865(2) 0.0388(7) Uani 1 1 d . . .
H35A H 0.5494 0.2417 0.1971 0.047 Uiso 1 1 calc R . .
H35B H 0.5654 0.2047 0.1299 0.047 Uiso 1 1 calc R . .
C36 C 0.7518(3) 0.22619(10) 0.1942(2) 0.0355(7) Uani 1 1 d . . .
H36A H 0.7658 0.2567 0.1797 0.043 Uiso 1 1 calc R . .
H36B H 0.7970 0.2072 0.1581 0.043 Uiso 1 1 calc R . .
C37 C 0.8048(3) 0.21770(11) 0.2851(2) 0.0388(7) Uani 1 1 d . . .
H37A H 0.7821 0.2416 0.3207 0.047 Uiso 1 1 calc R . .
H37B H 0.9050 0.2129 0.2958 0.047 Uiso 1 1 calc R . .
C38 C 0.7276(3) 0.17712(11) 0.2984(2) 0.0376(7) Uani 1 1 d . . .
H38A H 0.7735 0.1515 0.2794 0.045 Uiso 1 1 calc R . .
H38B H 0.7216 0.1735 0.3581 0.045 Uiso 1 1 calc R . .
C39 C 0.3679(4) 0.06423(14) 0.1292(3) 0.0662(12) Uani 1 1 d . . .
H39A H 0.2716 0.0742 0.1220 0.079 Uiso 1 1 calc R . .
H39B H 0.3788 0.0385 0.1658 0.079 Uiso 1 1 calc R . .
C40 C 0.4089(4) 0.05412(17) 0.0446(3) 0.0739(13) Uani 1 1 d . . .
H40A H 0.3827 0.0244 0.0261 0.089 Uiso 1 1 calc R . .
H40B H 0.3672 0.0748 0.0011 0.089 Uiso 1 1 calc R . .
C41 C 0.5552(4) 0.05905(16) 0.0636(3) 0.0743(14) Uani 1 1 d . . .
H41A H 0.5928 0.0655 0.0124 0.089 Uiso 1 1 calc R . .
H41B H 0.5987 0.0323 0.0890 0.089 Uiso 1 1 calc R . .
C42 C 0.5807(3) 0.09602(11) 0.1240(2) 0.0417(8) Uani 1 1 d . . .
H42A H 0.6640 0.0908 0.1660 0.050 Uiso 1 1 calc R . .
H42B H 0.5926 0.1233 0.0944 0.050 Uiso 1 1 calc R . .
O5 O 0.2482(3) 0.10818(8) 0.61401(16) 0.0586(7) Uani 1 1 d . . .
C1S C 0.2253(4) 0.15197(12) 0.6333(2) 0.0494(9) Uani 1 1 d . . .
H1SA H 0.1471 0.1638 0.5937 0.059 Uiso 1 1 calc R . .
H1SB H 0.3076 0.1695 0.6299 0.059 Uiso 1 1 calc R . .
C2S C 0.1951(5) 0.15272(14) 0.7194(3) 0.0703(12) Uani 1 1 d . . .
H2SA H 0.2788 0.1591 0.7603 0.084 Uiso 1 1 calc R . .
H2SB H 0.1247 0.1747 0.7249 0.084 Uiso 1 1 calc R . .
C3S C 0.1440(6) 0.10882(16) 0.7326(4) 0.0912(17) Uani 1 1 d . . .
H3SA H 0.0470 0.1098 0.7401 0.109 Uiso 1 1 calc R . .
H3SB H 0.1990 0.0953 0.7826 0.109 Uiso 1 1 calc R . .
C4S C 0.1586(6) 0.08376(16) 0.6547(3) 0.0816(15) Uani 1 1 d . . .
H4SA H 0.1973 0.0547 0.6695 0.098 Uiso 1 1 calc R . .
H4SB H 0.0685 0.0803 0.6182 0.098 Uiso 1 1 calc R . .
O6 O 0.6674(5) 0.04339(18) 0.8700(3) 0.0708(18) Uiso 0.579(8) 1 d PD A 1
C5S C 0.7657(8) 0.0423(3) 0.8164(5) 0.064(2) Uiso 0.579(8) 1 d PD A 1
H5S1 H 0.8163 0.0146 0.8232 0.077 Uiso 0.579(8) 1 calc PR A 1
H5S2 H 0.8323 0.0661 0.8306 0.077 Uiso 0.579(8) 1 calc PR A 1
C6S C 0.6955(12) 0.0469(5) 0.7298(7) 0.083(4) Uiso 0.579(8) 1 d PD A 1
H6S1 H 0.7022 0.0199 0.6982 0.100 Uiso 0.579(8) 1 calc PR A 1
H6S2 H 0.7362 0.0708 0.7017 0.100 Uiso 0.579(8) 1 calc PR A 1
C7S C 0.5430(10) 0.0571(3) 0.7354(6) 0.077(3) Uiso 0.579(8) 1 d PD A 1
H7S1 H 0.5071 0.0817 0.6995 0.092 Uiso 0.579(8) 1 calc PR A 1
H7S2 H 0.4831 0.0316 0.7213 0.092 Uiso 0.579(8) 1 calc PR A 1
C8S C 0.5606(10) 0.0684(3) 0.8280(6) 0.075(3) Uiso 0.579(8) 1 d PD A 1
H8S1 H 0.5822 0.0995 0.8363 0.091 Uiso 0.579(8) 1 calc PR A 1
H8S2 H 0.4750 0.0622 0.8494 0.091 Uiso 0.579(8) 1 calc PR A 1
O6A O 0.6096(8) 0.0271(2) 0.7025(5) 0.073(3) Uiso 0.421(8) 1 d PD A 2
C5SA C 0.6786(11) 0.0657(4) 0.8259(7) 0.071(3) Uiso 0.421(8) 1 d PD A 2
H5S3 H 0.7185 0.0945 0.8412 0.085 Uiso 0.421(8) 1 calc PR A 2
H5S4 H 0.7028 0.0459 0.8739 0.085 Uiso 0.421(8) 1 calc PR A 2
C6SA C 0.7267(17) 0.0481(7) 0.7489(11) 0.092(7) Uiso 0.421(8) 1 d PD A 2
H6S3 H 0.7582 0.0719 0.7160 0.110 Uiso 0.421(8) 1 calc PR A 2
H6S4 H 0.8029 0.0274 0.7646 0.110 Uiso 0.421(8) 1 calc PR A 2
C7SA C 0.4948(19) 0.0530(7) 0.7122(11) 0.129(7) Uiso 0.421(8) 1 d PD A 2
H7S3 H 0.4096 0.0356 0.7018 0.155 Uiso 0.421(8) 1 calc PR A 2
H7S4 H 0.4850 0.0775 0.6727 0.155 Uiso 0.421(8) 1 calc PR A 2
C8SA C 0.5214(12) 0.0684(4) 0.7978(9) 0.074(4) Uiso 0.421(8) 1 d PD A 2
H8S3 H 0.4738 0.0502 0.8337 0.089 Uiso 0.421(8) 1 calc PR A 2
H8S4 H 0.4894 0.0986 0.8008 0.089 Uiso 0.421(8) 1 calc PR A 2

loop_
_atom_site_aniso_label
_atom_site_aniso_U_11
_atom_site_aniso_U_22
_atom_site_aniso_U_33
_atom_site_aniso_U_23
_atom_site_aniso_U_13
_atom_site_aniso_U_12
Ca1 0.0192(3) 0.0271(3) 0.0269(3) 0.0000(2) 0.0059(2) 0.0007(2)
O1 0.0297(11) 0.0468(13) 0.0343(11) -0.0103(10) 0.0081(9) -0.0023(9)
O2 0.0426(13) 0.0441(13) 0.0404(13) 0.0088(10) 0.0006(10) 0.0050(10)
O3 0.0199(10) 0.0407(12) 0.0424(12) 0.0059(10) 0.0026(9) -0.0018(9)
O4 0.0301(11) 0.0358(12) 0.0455(13) -0.0089(10) 0.0133(9) 0.0027(9)
N1 0.0221(11) 0.0257(12) 0.0302(12) 0.0016(10) 0.0094(9) 0.0010(9)
N2 0.0218(11) 0.0266(12) 0.0296(12) 0.0002(10) 0.0067(9) -0.0007(9)
C1 0.0201(13) 0.0267(14) 0.0276(14) -0.0009(11) 0.0052(11) 0.0030(11)
C2 0.0178(13) 0.0287(15) 0.0295(14) -0.0005(11) 0.0069(11) 0.0010(11)
C3 0.0165(12) 0.0309(15) 0.0286(14) 0.0036(12) 0.0037(11) -0.0011(11)
C4 0.0193(13) 0.0344(16) 0.0308(15) 0.0027(12) 0.0059(11) 0.0003(12)
C5 0.0251(14) 0.0434(18) 0.0312(15) 0.0059(13) 0.0089(12) -0.0037(13)
C6 0.0318(16) 0.0342(16) 0.0368(16) 0.0078(13) 0.0081(13) -0.0062(13)
C7 0.0306(15) 0.0286(15) 0.0376(17) 0.0003(13) 0.0041(13) -0.0006(12)
C8 0.0204(13) 0.0296(15) 0.0315(15) 0.0024(12) 0.0044(11) -0.0002(11)
C9 0.0329(16) 0.0338(16) 0.0324(16) 0.0020(13) 0.0122(13) 0.0016(13)
C10 0.0412(18) 0.0385(18) 0.0376(17) -0.0031(14) 0.0097(14) 0.0000(14)
C11 0.0412(18) 0.0432(18) 0.0448(19) -0.0007(15) 0.0219(15) 0.0046(15)
C12 0.0343(16) 0.0284(15) 0.0331(16) -0.0006(12) 0.0089(13) 0.0001(12)
C13 0.056(2) 0.0399(18) 0.0371(18) -0.0042(15) 0.0064(16) -0.0103(16)
C14 0.0416(18) 0.0378(18) 0.0473(19) -0.0017(15) 0.0211(15) 0.0042(14)
C15 0.0194(13) 0.0265(14) 0.0367(16) -0.0016(12) 0.0092(12) 0.0026(11)
C16 0.0281(15) 0.0275(15) 0.0375(16) -0.0028(12) 0.0078(13) -0.0008(12)
C17 0.0339(16) 0.0336(17) 0.0474(19) -0.0039(14) 0.0029(14) -0.0038(13)
C18 0.0401(18) 0.0287(16) 0.063(2) 0.0023(15) 0.0082(16) -0.0098(14)
C19 0.0455(19) 0.0317(17) 0.0484(19) 0.0069(15) 0.0123(16) -0.0036(14)
C20 0.0266(14) 0.0282(15) 0.0398(17) 0.0028(13) 0.0107(13) 0.0023(12)
C21 0.0389(17) 0.0382(17) 0.0313(16) -0.0031(13) 0.0046(13) -0.0114(14)
C22 0.060(2) 0.055(2) 0.0411(19) -0.0131(17) 0.0114(17) -0.0145(18)
C23 0.049(2) 0.046(2) 0.0387(18) 0.0069(15) -0.0025(15) -0.0098(16)
C24 0.0351(16) 0.0340(16) 0.0351(16) 0.0071(13) 0.0098(13) 0.0011(13)
C25 0.080(3) 0.047(2) 0.046(2) 0.0127(17) 0.003(2) 0.011(2)
C26 0.046(2) 0.050(2) 0.047(2) -0.0057(16) 0.0128(16) 0.0015(16)
C27 0.0328(16) 0.060(2) 0.0344(17) -0.0064(15) 0.0107(14) -0.0039(15)
C28 0.0471(19) 0.049(2) 0.0409(18) 0.0018(15) 0.0204(16) 0.0089(16)
C29 0.052(2) 0.048(2) 0.0410(19) -0.0115(16) 0.0127(16) -0.0101(16)
C30 0.0337(17) 0.0452(19) 0.0456(19) -0.0076(15) 0.0045(14) -0.0052(14)
C31 0.122(4) 0.058(3) 0.065(3) 0.013(2) 0.004(3) 0.042(3)
C32 0.128(5) 0.057(3) 0.072(3) 0.016(2) -0.023(3) 0.021(3)
C33 0.108(4) 0.072(3) 0.060(3) 0.017(2) -0.012(3) 0.025(3)
C34 0.068(3) 0.063(3) 0.042(2) 0.0128(18) -0.0027(18) 0.005(2)
C35 0.0314(16) 0.0409(18) 0.0432(18) 0.0057(14) 0.0038(14) 0.0006(14)
C36 0.0292(15) 0.0356(17) 0.0431(18) 0.0026(14) 0.0096(13) 0.0009(13)
C37 0.0259(15) 0.0445(19) 0.0465(19) -0.0099(15) 0.0075(14) -0.0001(13)
C38 0.0238(15) 0.0474(19) 0.0407(18) 0.0025(14) 0.0027(13) 0.0022(13)
C39 0.052(2) 0.065(3) 0.087(3) -0.042(2) 0.027(2) -0.013(2)
C40 0.058(3) 0.091(3) 0.076(3) -0.044(3) 0.020(2) -0.002(2)
C41 0.063(3) 0.090(3) 0.078(3) -0.043(3) 0.034(2) -0.019(2)
C42 0.0359(17) 0.0433(19) 0.050(2) -0.0061(15) 0.0195(15) 0.0016(14)
O5 0.0786(19) 0.0464(15) 0.0541(15) -0.0018(12) 0.0209(14) -0.0111(13)
C1S 0.047(2) 0.047(2) 0.055(2) -0.0028(17) 0.0098(17) -0.0108(16)
C2S 0.092(3) 0.062(3) 0.064(3) 0.006(2) 0.034(2) 0.002(2)
C3S 0.122(5) 0.066(3) 0.103(4) 0.012(3) 0.068(4) 0.002(3)
C4S 0.112(4) 0.073(3) 0.059(3) 0.010(2) 0.013(3) -0.042(3)

loop_
_atom_type_symbol
_atom_type_description
_atom_type_scat_dispersion_real
_atom_type_scat_dispersion_imag
_atom_type_scat_source
C C 0.0033 0.0016 'International Tables Vol C Tables 4.2.6.8 and 6.1.1.4'
H H 0.0000 0.0000 'International Tables Vol C Tables 4.2.6.8 and 6.1.1.4'
N N 0.0061 0.0033 'International Tables Vol C Tables 4.2.6.8 and 6.1.1.4'
O O 0.0106 0.0060 'International Tables Vol C Tables 4.2.6.8 and 6.1.1.4'
Ca Ca 0.2262 0.3064 'International Tables Vol C Tables 4.2.6.8 and 6.1.1.4'

loop_
_geom_angle_atom_site_label_1
_geom_angle_atom_site_label_2
_geom_angle_atom_site_label_3
_geom_angle
N2 Ca1 N1 78.50(8)
N2 Ca1 O4 95.46(8)
N1 Ca1 O4 103.68(8)
N2 Ca1 O1 101.33(8)
N1 Ca1 O1 96.60(8)
O4 Ca1 O1 155.88(8)
N2 Ca1 O3 169.63(8)
N1 Ca1 O3 92.69(7)
O4 Ca1 O3 81.21(7)
O1 Ca1 O3 84.97(7)
N2 Ca1 O2 105.76(8)
N1 Ca1 O2 173.69(8)
O4 Ca1 O2 80.75(8)
O1 Ca1 O2 78.11(8)
O3 Ca1 O2 83.49(7)
N2 Ca1 C2 28.25(8)
N1 Ca1 C2 53.51(7)
O4 Ca1 C2 112.06(7)
O1 Ca1 C2 90.44(7)
O3 Ca1 C2 145.18(7)
O2 Ca1 C2 129.27(8)
N2 Ca1 C1 54.38(8)
N1 Ca1 C1 28.05(7)
O4 Ca1 C1 116.36(8)
O1 Ca1 C1 87.61(7)
O3 Ca1 C1 118.37(7)
O2 Ca1 C1 152.93(8)
C2 Ca1 C1 26.82(7)
C27 O1 C30 109.4(2)
C27 O1 Ca1 119.30(17)
C30 O1 Ca1 130.60(18)
C31 O2 C34 108.6(3)
C31 O2 Ca1 123.7(2)
C34 O2 Ca1 127.7(2)
C38 O3 C35 108.2(2)
C38 O3 Ca1 133.71(18)
C35 O3 Ca1 118.09(16)
C42 O4 C39 108.4(2)
C42 O4 Ca1 135.20(18)
C39 O4 Ca1 115.63(18)
C3 N1 C1 116.8(2)
C3 N1 Ca1 138.74(17)
C1 N1 Ca1 99.23(16)
C2 N2 C15 113.1(2)
C2 N2 Ca1 99.66(16)
C15 N2 Ca1 146.37(17)
C2 C1 N1 123.8(2)
C2 C1 Ca1 76.10(16)
N1 C1 Ca1 52.71(13)
C2 C1 H1 118.1
N1 C1 H1 118.1
Ca1 C1 H1 154.0
C1 C2 N2 126.6(2)
C1 C2 Ca1 77.09(16)
N2 C2 Ca1 52.09(12)
C1 C2 H2 116.7
N2 C2 H2 116.7
Ca1 C2 H2 158.9
N1 C3 C8 124.8(2)
N1 C3 C4 117.5(2)
C8 C3 C4 117.5(2)
C5 C4 C3 119.8(3)
C5 C4 C9 121.6(3)
C3 C4 C9 118.4(2)
C4 C5 C6 122.1(3)
C4 C5 H5 118.9
C6 C5 H5 118.9
C7 C6 C5 118.3(3)
C7 C6 H6 120.8
C5 C6 H6 120.8
C6 C7 C8 122.1(3)
C6 C7 H7 118.9
C8 C7 H7 118.9
C7 C8 C3 119.9(3)
C7 C8 C12 117.9(3)
C3 C8 C12 122.0(2)
C4 C9 C11 114.6(2)
C4 C9 C10 109.3(2)
C11 C9 C10 110.1(3)
C4 C9 H9 107.5
C11 C9 H9 107.5
C10 C9 H9 107.5
C9 C10 H10A 109.5
C9 C10 H10B 109.5
H10A C10 H10B 109.5
C9 C10 H10C 109.5
H10A C10 H10C 109.5
H10B C10 H10C 109.5
C9 C11 H11A 109.5
C9 C11 H11B 109.5
H11A C11 H11B 109.5
C9 C11 H11C 109.5
H11A C11 H11C 109.5
H11B C11 H11C 109.5
C13 C12 C8 111.7(2)
C13 C12 C14 109.1(3)
C8 C12 C14 112.4(2)
C13 C12 H12 107.8
C8 C12 H12 107.8
C14 C12 H12 107.8
C12 C13 H13A 109.5
C12 C13 H13B 109.5
H13A C13 H13B 109.5
C12 C13 H13C 109.5
H13A C13 H13C 109.5
H13B C13 H13C 109.5
C12 C14 H14A 109.5
C12 C14 H14B 109.5
H14A C14 H14B 109.5
C12 C14 H14C 109.5
H14A C14 H14C 109.5
H14B C14 H14C 109.5
N2 C15 C20 120.2(3)
N2 C15 C16 122.0(3)
C20 C15 C16 117.8(3)
C17 C16 C15 119.9(3)
C17 C16 C21 118.6(3)
C15 C16 C21 121.5(3)
C18 C17 C16 121.5(3)
C18 C17 H17 119.2
C16 C17 H17 119.2
C19 C18 C17 119.0(3)
C19 C18 H18 120.5
C17 C18 H18 120.5
C18 C19 C20 121.5(3)
C18 C19 H19 119.2
C20 C19 H19 119.2
C19 C20 C15 120.1(3)
C19 C20 C24 120.0(3)
C15 C20 C24 119.5(3)
C16 C21 C22 111.3(3)
C16 C21 C23 112.5(3)
C22 C21 C23 109.3(3)
C16 C21 H21 107.8
C22 C21 H21 107.8
C23 C21 H21 107.8
C21 C22 H22A 109.5
C21 C22 H22B 109.5
H22A C22 H22B 109.5
C21 C22 H22C 109.5
H22A C22 H22C 109.5
H22B C22 H22C 109.5
C21 C23 H23A 109.5
C21 C23 H23B 109.5
H23A C23 H23B 109.5
C21 C23 H23C 109.5
H23A C23 H23C 109.5
H23B C23 H23C 109.5
C26 C24 C20 109.5(3)
C26 C24 C25 110.2(3)
C20 C24 C25 114.5(3)
C26 C24 H24 107.4
C20 C24 H24 107.4
C25 C24 H24 107.4
C24 C25 H25A 109.5
C24 C25 H25B 109.5
H25A C25 H25B 109.5
C24 C25 H25C 109.5
H25A C25 H25C 109.5
H25B C25 H25C 109.5
C24 C26 H26A 109.5
C24 C26 H26B 109.5
H26A C26 H26B 109.5
C24 C26 H26C 109.5
H26A C26 H26C 109.5
H26B C26 H26C 109.5
O1 C27 C28 105.2(3)
O1 C27 H27A 110.7
C28 C27 H27A 110.7
O1 C27 H27B 110.7
C28 C27 H27B 110.7
H27A C27 H27B 108.8
C27 C28 C29 102.2(3)
C27 C28 H28A 111.3
C29 C28 H28A 111.3
C27 C28 H28B 111.3
C29 C28 H28B 111.3
H28A C28 H28B 109.2
C30 C29 C28 103.4(3)
C30 C29 H29A 111.1
C28 C29 H29A 111.1
C30 C29 H29B 111.1
C28 C29 H29B 111.1
H29A C29 H29B 109.0
O1 C30 C29 105.5(3)
O1 C30 H30A 110.6
C29 C30 H30A 110.6
O1 C30 H30B 110.6
C29 C30 H30B 110.6
H30A C30 H30B 108.8
O2 C31 C32 106.4(4)
O2 C31 H31A 110.5
C32 C31 H31A 110.5
O2 C31 H31B 110.5
C32 C31 H31B 110.5
H31A C31 H31B 108.6
C33 C32 C31 103.1(4)
C33 C32 H32A 111.1
C31 C32 H32A 111.1
C33 C32 H32B 111.1
C31 C32 H32B 111.1
H32A C32 H32B 109.1
C32 C33 C34 104.4(4)
C32 C33 H33A 110.9
C34 C33 H33A 110.9
C32 C33 H33B 110.9
C34 C33 H33B 110.9
H33A C33 H33B 108.9
O2 C34 C33 105.5(3)
O2 C34 H34A 110.6
C33 C34 H34A 110.6
O2 C34 H34B 110.6
C33 C34 H34B 110.6
H34A C34 H34B 108.8
O3 C35 C36 105.5(2)
O3 C35 H35A 110.6
C36 C35 H35A 110.6
O3 C35 H35B 110.6
C36 C35 H35B 110.6
H35A C35 H35B 108.8
C35 C36 C37 102.5(2)
C35 C36 H36A 111.3
C37 C36 H36A 111.3
C35 C36 H36B 111.3
C37 C36 H36B 111.3
H36A C36 H36B 109.2
C36 C37 C38 100.7(2)
C36 C37 H37A 111.6
C38 C37 H37A 111.6
C36 C37 H37B 111.6
C38 C37 H37B 111.6
H37A C37 H37B 109.4
O3 C38 C37 105.4(2)
O3 C38 H38A 110.7
C37 C38 H38A 110.7
O3 C38 H38B 110.7
C37 C38 H38B 110.7
H38A C38 H38B 108.8
O4 C39 C40 104.1(3)
O4 C39 H39A 110.9
C40 C39 H39A 110.9
O4 C39 H39B 110.9
C40 C39 H39B 110.9
H39A C39 H39B 109.0
C41 C40 C39 101.4(4)
C41 C40 H40A 111.5
C39 C40 H40A 111.5
C41 C40 H40B 111.5
C39 C40 H40B 111.5
H40A C40 H40B 109.3
C40 C41 C42 105.8(3)
C40 C41 H41A 110.6
C42 C41 H41A 110.6
C40 C41 H41B 110.6
C42 C41 H41B 110.6
H41A C41 H41B 108.7
O4 C42 C41 105.5(3)
O4 C42 H42A 110.7
C41 C42 H42A 110.7
O4 C42 H42B 110.7
C41 C42 H42B 110.7
H42A C42 H42B 108.8
C4S O5 C1S 105.6(3)
O5 C1S C2S 106.9(3)
O5 C1S H1SA 110.3
C2S C1S H1SA 110.3
O5 C1S H1SB 110.3
C2S C1S H1SB 110.3
H1SA C1S H1SB 108.6
C3S C2S C1S 104.6(4)
C3S C2S H2SA 110.8
C1S C2S H2SA 110.8
C3S C2S H2SB 110.8
C1S C2S H2SB 110.8
H2SA C2S H2SB 108.9
C2S C3S C4S 105.4(4)
C2S C3S H3SA 110.7
C4S C3S H3SA 110.7
C2S C3S H3SB 110.7
C4S C3S H3SB 110.7
H3SA C3S H3SB 108.8
O5 C4S C3S 106.0(4)
O5 C4S H4SA 110.5
C3S C4S H4SA 110.5
O5 C4S H4SB 110.5
C3S C4S H4SB 110.5
H4SA C4S H4SB 108.7
C8S O6 C5S 104.8(6)
O6 C5S C6S 109.0(7)
O6 C5S H5S1 109.9
C6S C5S H5S1 109.9
O6 C5S H5S2 109.9
C6S C5S H5S2 109.9
H5S1 C5S H5S2 108.3
C5S C6S C7S 105.5(8)
C5S C6S H6S1 110.6
C7S C6S H6S1 110.6
C5S C6S H6S2 110.6
C7S C6S H6S2 110.6
H6S1 C6S H6S2 108.8
C8S C7S C6S 99.0(8)
C8S C7S H7S1 112.0
C6S C7S H7S1 112.0
C8S C7S H7S2 112.0
C6S C7S H7S2 112.0
H7S1 C7S H7S2 109.6
O6 C8S C7S 107.8(7)
O6 C8S H8S1 110.2
C7S C8S H8S1 110.2
O6 C8S H8S2 110.2
C7S C8S H8S2 110.2
H8S1 C8S H8S2 108.5
C7SA O6A C6SA 106.1(12)
C6SA C5SA C8SA 102.7(10)
C6SA C5SA H5S3 111.2
C8SA C5SA H5S3 111.2
C6SA C5SA H5S4 111.2
C8SA C5SA H5S4 111.2
H5S3 C5SA H5S4 109.1
O6A C6SA C5SA 105.0(11)
O6A C6SA H6S3 110.8
C5SA C6SA H6S3 110.8
O6A C6SA H6S4 110.8
C5SA C6SA H6S4 110.8
H6S3 C6SA H6S4 108.8
O6A C7SA C8SA 106.0(13)
O6A C7SA H7S3 110.5
C8SA C7SA H7S3 110.5
O6A C7SA H7S4 110.5
C8SA C7SA H7S4 110.5
H7S3 C7SA H7S4 108.7
C7SA C8SA C5SA 105.8(12)
C7SA C8SA H8S3 110.6
C5SA C8SA H8S3 110.6
C7SA C8SA H8S4 110.6
C5SA C8SA H8S4 110.6
H8S3 C8SA H8S4 108.7

loop_
_geom_bond_atom_site_label_1
_geom_bond_atom_site_label_2
_geom_bond_distance
Ca1 N2 2.335(2)
Ca1 N1 2.361(2)
Ca1 O4 2.399(2)
Ca1 O1 2.399(2)
Ca1 O3 2.434(2)
Ca1 O2 2.499(2)
Ca1 C2 2.917(3)
Ca1 C1 2.929(3)
O1 C27 1.436(4)
O1 C30 1.462(4)
O2 C31 1.434(5)
O2 C34 1.445(4)
O3 C38 1.437(3)
O3 C35 1.461(4)
O4 C42 1.444(4)
O4 C39 1.446(4)
N1 C3 1.391(3)
N1 C1 1.396(3)
N2 C2 1.401(3)
N2 C15 1.401(3)
C1 C2 1.356(4)
C1 H1 0.9500
C2 H2 0.9500
C3 C8 1.424(4)
C3 C4 1.434(4)
C4 C5 1.382(4)
C4 C9 1.519(4)
C5 C6 1.390(4)
C5 H5 0.9500
C6 C7 1.380(4)
C6 H6 0.9500
C7 C8 1.392(4)
C7 H7 0.9500
C8 C12 1.525(4)
C9 C11 1.530(4)
C9 C10 1.530(4)
C9 H9 1.0000
C10 H10A 0.9800
C10 H10B 0.9800
C10 H10C 0.9800
C11 H11A 0.9800
C11 H11B 0.9800
C11 H11C 0.9800
C12 C13 1.524(4)
C12 C14 1.528(4)
C12 H12 1.0000
C13 H13A 0.9800
C13 H13B 0.9800
C13 H13C 0.9800
C14 H14A 0.9800
C14 H14B 0.9800
C14 H14C 0.9800
C15 C20 1.418(4)
C15 C16 1.420(4)
C16 C17 1.394(4)
C16 C21 1.520(4)
C17 C18 1.384(5)
C17 H17 0.9500
C18 C19 1.376(5)
C18 H18 0.9500
C19 C20 1.395(4)
C19 H19 0.9500
C20 C24 1.521(4)
C21 C22 1.531(5)
C21 C23 1.532(5)
C21 H21 1.0000
C22 H22A 0.9800
C22 H22B 0.9800
C22 H22C 0.9800
C23 H23A 0.9800
C23 H23B 0.9800
C23 H23C 0.9800
C24 C26 1.521(4)
C24 C25 1.523(4)
C24 H24 1.0000
C25 H25A 0.9800
C25 H25B 0.9800
C25 H25C 0.9800
C26 H26A 0.9800
C26 H26B 0.9800
C26 H26C 0.9800
C27 C28 1.503(5)
C27 H27A 0.9900
C27 H27B 0.9900
C28 C29 1.509(5)
C28 H28A 0.9900
C28 H28B 0.9900
C29 C30 1.494(5)
C29 H29A 0.9900
C29 H29B 0.9900
C30 H30A 0.9900
C30 H30B 0.9900
C31 C32 1.487(6)
C31 H31A 0.9900
C31 H31B 0.9900
C32 C33 1.466(7)
C32 H32A 0.9900
C32 H32B 0.9900
C33 C34 1.505(6)
C33 H33A 0.9900
C33 H33B 0.9900
C34 H34A 0.9900
C34 H34B 0.9900
C35 C36 1.504(4)
C35 H35A 0.9900
C35 H35B 0.9900
C36 C37 1.505(4)
C36 H36A 0.9900
C36 H36B 0.9900
C37 C38 1.506(4)
C37 H37A 0.9900
C37 H37B 0.9900
C38 H38A 0.9900
C38 H38B 0.9900
C39 C40 1.533(6)
C39 H39A 0.9900
C39 H39B 0.9900
C40 C41 1.439(6)
C40 H40A 0.9900
C40 H40B 0.9900
C41 C42 1.502(5)
C41 H41A 0.9900
C41 H41B 0.9900
C42 H42A 0.9900
C42 H42B 0.9900
O5 C4S 1.415(5)
O5 C1S 1.419(4)
C1S C2S 1.482(5)
C1S H1SA 0.9900
C1S H1SB 0.9900
C2S C3S 1.479(6)
C2S H2SA 0.9900
C2S H2SB 0.9900
C3S C4S 1.515(7)
C3S H3SA 0.9900
C3S H3SB 0.9900
C4S H4SA 0.9900
C4S H4SB 0.9900
O6 C8S 1.392(10)
O6 C5S 1.417(8)
C5S C6S 1.467(12)
C5S H5S1 0.9900
C5S H5S2 0.9900
C6S C7S 1.562(12)
C6S H6S1 0.9900
C6S H6S2 0.9900
C7S C8S 1.526(12)
C7S H7S1 0.9900
C7S H7S2 0.9900
C8S H8S1 0.9900
C8S H8S2 0.9900
O6A C7SA 1.423(15)
O6A C6SA 1.428(15)
C5SA C6SA 1.515(15)
C5SA C8SA 1.550(13)
C5SA H5S3 0.9900
C5SA H5S4 0.9900
C6SA H6S3 0.9900
C6SA H6S4 0.9900
C7SA C8SA 1.454(16)
C7SA H7S3 0.9900
C7SA H7S4 0.9900
C8SA H8S3 0.9900
C8SA H8S4 0.9900

loop_
_geom_torsion_atom_site_label_1
_geom_torsion_atom_site_label_2
_geom_torsion_atom_site_label_3
_geom_torsion_atom_site_label_4
_geom_torsion
N2 Ca1 O1 C27 0.3(2)
N1 Ca1 O1 C27 79.8(2)
O4 Ca1 O1 C27 -132.9(2)
O3 Ca1 O1 C27 171.9(2)
O2 Ca1 O1 C27 -103.7(2)
C2 Ca1 O1 C27 26.5(2)
C1 Ca1 O1 C27 53.2(2)
N2 Ca1 O1 C30 -169.1(2)
N1 Ca1 O1 C30 -89.6(2)
O4 Ca1 O1 C30 57.7(3)
O3 Ca1 O1 C30 2.6(2)
O2 Ca1 O1 C30 87.0(2)
C2 Ca1 O1 C30 -142.8(2)
C1 Ca1 O1 C30 -116.2(3)
N2 Ca1 O2 C31 95.5(3)
N1 Ca1 O2 C31 -132.6(7)
O4 Ca1 O2 C31 2.4(3)
O1 Ca1 O2 C31 -165.9(3)
O3 Ca1 O2 C31 -79.7(3)
C2 Ca1 O2 C31 113.4(3)
C1 Ca1 O2 C31 134.5(3)
N2 Ca1 O2 C34 -84.4(3)
N1 Ca1 O2 C34 47.5(8)
O4 Ca1 O2 C34 -177.5(3)
O1 Ca1 O2 C34 14.2(3)
O3 Ca1 O2 C34 100.4(3)
C2 Ca1 O2 C34 -66.5(3)
C1 Ca1 O2 C34 -45.4(4)
N2 Ca1 O3 C38 -158.7(4)
N1 Ca1 O3 C38 169.7(3)
O4 Ca1 O3 C38 -86.9(3)
O1 Ca1 O3 C38 73.3(3)
O2 Ca1 O3 C38 -5.2(3)
C2 Ca1 O3 C38 156.8(2)
C1 Ca1 O3 C38 157.9(2)
N2 Ca1 O3 C35 20.9(5)
N1 Ca1 O3 C35 -10.6(2)
O4 Ca1 O3 C35 92.8(2)
O1 Ca1 O3 C35 -107.0(2)
O2 Ca1 O3 C35 174.4(2)
C2 Ca1 O3 C35 -23.5(3)
C1 Ca1 O3 C35 -22.5(2)
N2 Ca1 O4 C42 162.8(3)
N1 Ca1 O4 C42 83.4(3)
O1 Ca1 O4 C42 -63.1(4)
O3 Ca1 O4 C42 -7.3(3)
O2 Ca1 O4 C42 -92.1(3)
C2 Ca1 O4 C42 139.2(3)
C1 Ca1 O4 C42 110.1(3)
N2 Ca1 O4 C39 -5.5(3)
N1 Ca1 O4 C39 -84.9(3)
O1 Ca1 O4 C39 128.7(3)
O3 Ca1 O4 C39 -175.6(3)
O2 Ca1 O4 C39 99.7(3)
C2 Ca1 O4 C39 -29.1(3)
C1 Ca1 O4 C39 -58.2(3)
N2 Ca1 N1 C3 179.5(3)
O4 Ca1 N1 C3 -87.6(3)
O1 Ca1 N1 C3 79.2(3)
O3 Ca1 N1 C3 -6.0(3)
O2 Ca1 N1 C3 46.5(9)
C2 Ca1 N1 C3 164.9(3)
C1 Ca1 N1 C3 151.4(4)
N2 Ca1 N1 C1 28.12(16)
O4 Ca1 N1 C1 121.00(16)
O1 Ca1 N1 C1 -72.15(16)
O3 Ca1 N1 C1 -157.39(16)
O2 Ca1 N1 C1 -104.9(7)
C2 Ca1 N1 C1 13.50(14)
N1 Ca1 N2 C2 -25.39(15)
O4 Ca1 N2 C2 -128.27(16)
O1 Ca1 N2 C2 69.14(16)
O3 Ca1 N2 C2 -57.6(5)
O2 Ca1 N2 C2 149.82(15)
C1 Ca1 N2 C2 -9.56(14)
N1 Ca1 N2 C15 141.8(3)
O4 Ca1 N2 C15 39.0(3)
O1 Ca1 N2 C15 -123.6(3)
O3 Ca1 N2 C15 109.6(5)
O2 Ca1 N2 C15 -42.9(3)
C2 Ca1 N2 C15 167.2(4)
C1 Ca1 N2 C15 157.7(4)
C3 N1 C1 C2 171.6(3)
Ca1 N1 C1 C2 -29.1(3)
C3 N1 C1 Ca1 -159.3(3)
N2 Ca1 C1 C2 10.04(15)
N1 Ca1 C1 C2 155.4(3)
O4 Ca1 C1 C2 87.06(17)
O1 Ca1 C1 C2 -95.74(16)
O3 Ca1 C1 C2 -178.71(15)
O2 Ca1 C1 C2 -38.1(3)
N2 Ca1 C1 N1 -145.38(19)
O4 Ca1 C1 N1 -68.36(17)
O1 Ca1 C1 N1 108.85(16)
O3 Ca1 C1 N1 25.87(18)
O2 Ca1 C1 N1 166.51(17)
C2 Ca1 C1 N1 -155.4(3)
N1 C1 C2 N2 6.4(4)
Ca1 C1 C2 N2 -17.1(2)
N1 C1 C2 Ca1 23.5(2)
C15 N2 C2 C1 -151.0(3)
Ca1 N2 C2 C1 21.3(3)
C15 N2 C2 Ca1 -172.3(3)
N2 Ca1 C2 C1 -162.6(3)
N1 Ca1 C2 C1 -14.09(15)
O4 Ca1 C2 C1 -105.10(16)
O1 Ca1 C2 C1 83.80(16)
O3 Ca1 C2 C1 2.0(2)
O2 Ca1 C2 C1 158.74(15)
N1 Ca1 C2 N2 148.50(19)
O4 Ca1 C2 N2 57.49(17)
O1 Ca1 C2 N2 -113.61(16)
O3 Ca1 C2 N2 164.57(16)
O2 Ca1 C2 N2 -38.68(19)
C1 Ca1 C2 N2 162.6(3)
C1 N1 C3 C8 54.6(4)
Ca1 N1 C3 C8 -93.4(3)
C1 N1 C3 C4 -128.6(3)
Ca1 N1 C3 C4 83.4(3)
N1 C3 C4 C5 -176.7(2)
C8 C3 C4 C5 0.4(4)
N1 C3 C4 C9 7.2(4)
C8 C3 C4 C9 -175.7(2)
C3 C4 C5 C6 -3.0(4)
C9 C4 C5 C6 173.0(3)
C4 C5 C6 C7 2.3(4)
C5 C6 C7 C8 1.1(4)
C6 C7 C8 C3 -3.6(4)
C6 C7 C8 C12 171.4(3)
N1 C3 C8 C7 179.6(3)
C4 C3 C8 C7 2.8(4)
N1 C3 C8 C12 4.9(4)
C4 C3 C8 C12 -172.0(2)
C5 C4 C9 C11 28.8(4)
C3 C4 C9 C11 -155.1(3)
C5 C4 C9 C10 -95.3(3)
C3 C4 C9 C10 80.8(3)
C7 C8 C12 C13 -50.9(4)
C3 C8 C12 C13 124.0(3)
C7 C8 C12 C14 72.1(3)
C3 C8 C12 C14 -113.1(3)
C2 N2 C15 C20 -120.0(3)
Ca1 N2 C15 C20 73.7(4)
C2 N2 C15 C16 60.2(3)
Ca1 N2 C15 C16 -106.1(3)
N2 C15 C16 C17 -177.5(3)
C20 C15 C16 C17 2.7(4)
N2 C15 C16 C21 4.5(4)
C20 C15 C16 C21 -175.2(3)
C15 C16 C17 C18 -1.3(5)
C21 C16 C17 C18 176.7(3)
C16 C17 C18 C19 -0.5(5)
C17 C18 C19 C20 0.9(5)
C18 C19 C20 C15 0.5(5)
C18 C19 C20 C24 173.4(3)
N2 C15 C20 C19 177.9(3)
C16 C15 C20 C19 -2.3(4)
N2 C15 C20 C24 4.9(4)
C16 C15 C20 C24 -175.3(2)
C17 C16 C21 C22 -49.1(4)
C15 C16 C21 C22 128.8(3)
C17 C16 C21 C23 73.9(4)
C15 C16 C21 C23 -108.1(3)
C19 C20 C24 C26 -85.9(3)
C15 C20 C24 C26 87.0(3)
C19 C20 C24 C25 38.4(4)
C15 C20 C24 C25 -148.6(3)
C30 O1 C27 C28 17.8(3)
Ca1 O1 C27 C28 -153.6(2)
O1 C27 C28 C29 -34.1(3)
C27 C28 C29 C30 37.3(3)
C27 O1 C30 C29 6.0(4)
Ca1 O1 C30 C29 176.2(2)
C28 C29 C30 O1 -27.2(4)
C34 O2 C31 C32 15.7(5)
Ca1 O2 C31 C32 -164.2(3)
O2 C31 C32 C33 -31.3(6)
C31 C32 C33 C34 34.2(6)
C31 O2 C34 C33 5.8(5)
Ca1 O2 C34 C33 -174.3(3)
C32 C33 C34 O2 -25.3(5)
C38 O3 C35 C36 6.2(3)
Ca1 O3 C35 C36 -173.51(18)
O3 C35 C36 C37 -29.7(3)
C35 C36 C37 C38 40.7(3)
C35 O3 C38 C37 20.0(3)
Ca1 O3 C38 C37 -160.34(19)
C36 C37 C38 O3 -37.8(3)
C42 O4 C39 C40 -22.6(4)
Ca1 O4 C39 C40 148.7(3)
O4 C39 C40 C41 36.7(5)
C39 C40 C41 C42 -36.7(5)
C39 O4 C42 C41 0.3(4)
Ca1 O4 C42 C41 -168.6(3)
C40 C41 C42 O4 24.0(5)
C4S O5 C1S C2S 34.7(4)
O5 C1S C2S C3S -23.7(5)
C1S C2S C3S C4S 4.5(6)
C1S O5 C4S C3S -31.2(5)
C2S C3S C4S O5 16.1(6)
C8S O6 C5S C6S -28.3(10)
O6 C5S C6S C7S 7.2(12)
C5S C6S C7S C8S 14.5(11)
C5S O6 C8S C7S 38.8(9)
C6S C7S C8S O6 -32.6(10)
C7SA O6A C6SA C5SA 37.5(18)
C8SA C5SA C6SA O6A -22.3(16)
C6SA O6A C7SA C8SA -37.7(18)
O6A C7SA C8SA C5SA 22.2(18)
C6SA C5SA C8SA C7SA 0.2(16)
